data_9013503
loop_
_publ_author_name
'Bosi, F.'
'Belardi, G.'
'Ballirano, P.'

_publ_section_title
;
 Structural features in Tutton's salts K2[M2+(H2O)6](SO4)2,
 with M2+= Mg, Fe, Co, Ni, Cu, and Zn
;
_journal_name_full 'American Mineralogist'
_journal_page_first 74
_journal_page_last 82
_journal_paper_doi 10.2138/am.2009.2898
_journal_volume 94
_journal_year 2009
_chemical_compound_source Synthetic
_chemical_formula_structural K2Co(SO4)2(H2O)6
_chemical_formula_sum 'Co H12 K2 O14 S2'
_space_group_IT_number 14
_symmetry_space_group_name_Hall '-P 2yab'
_symmetry_space_group_name_H-M 'P 1 21/a 1'
_cell_angle_alpha 90
_cell_angle_beta 104.839
_cell_angle_gamma 90
_cell_formula_units_Z 2
_cell_length_a 9.0609
_cell_length_b 12.2156
_cell_length_c 6.1586
_cell_volume 658.927
_database_code_amcsd 0004778
_exptl_crystal_density_diffrn 2.204
_cod_original_formula_sum 'K2 Co S2 O14 H12'
_cod_database_code 9013503
_amcsd_formula_title K2Co(SO4)2(H2O)6

loop_
_space_group_symop_operation_xyz
x,y,z
1/2+x,1/2-y,z
1/2-x,1/2+y,-z
-x,-y,-z

loop_
_atom_site_aniso_label
_atom_site_aniso_U_11
_atom_site_aniso_U_22
_atom_site_aniso_U_33
_atom_site_aniso_U_12
_atom_site_aniso_U_13
_atom_site_aniso_U_23
K 0.03010 0.03040 0.02903 -0.00223 0.01121 -0.00041
CoM 0.01264 0.01578 0.01555 -0.00105 0.00331 0.00029
S 0.01455 0.01910 0.01763 -0.00239 0.00404 -0.00191
O1 0.04620 0.02420 0.02440 -0.01190 0.00740 0.00230
O2 0.01760 0.05230 0.04270 0.00960 0.00130 -0.01030
O3 0.01890 0.02460 0.02650 -0.00760 0.00680 -0.00510
O4 0.03550 0.02500 0.01890 -0.00390 0.00960 -0.00340
OW1 0.02010 0.02770 0.02070 -0.00680 0.00280 -0.00040
OW2 0.01770 0.02140 0.02740 0.00110 0.00580 0.00040
OW3 0.02700 0.02170 0.02150 0.00340 0.01070 0.00360

loop_
_atom_site_label
_atom_site_fract_x
_atom_site_fract_y
_atom_site_fract_z
_atom_site_U_iso_or_equiv
_atom_site_type_symbol
_atom_site_attached_hydrogens
K 0.13269 0.34534 0.34159 0.02916 K 0
CoM 0.00000 0.00000 0.00000 0.01471 Co 0
S 0.41148 0.13499 0.72532 0.01711 S 0
O1 0.40752 0.23005 0.57510 0.03190 O 0
O2 0.55540 0.07588 0.75170 0.03870 O 0
O3 0.28472 0.06080 0.61890 0.02320 O 0
O4 0.39463 0.17267 0.94640 0.02600 O 0
OW1 0.17019 0.11228 0.16650 0.02330 O 0
OW2 -0.17045 0.11495 0.03400 0.02220 O 0
OW3 -0.00388 -0.06892 0.30000 0.02260 O 0
H11 0.20500 0.09100 0.29000 0.03500 H 0
H12 0.23800 0.12100 0.10200 0.04800 H 0
H21 -0.25400 0.10400 -0.05000 0.05800 H 0
H22 -0.14700 0.17600 -0.00100 0.04800 H 0
H31 -0.07200 -0.06000 0.34600 0.06100 H 0
H32 0.02400 -0.13000 0.33300 0.05700 H 0

loop_
_cod_changelog_entry_id
_cod_changelog_entry_author
_cod_changelog_entry_date
_cod_changelog_entry_text
1
;cod-tools version 3.8.0
Id: cif_guess_AMCSD_atom_types 9574 2023-05-10 09:00:05Z saulius
;
2023-05-10T18:54:27+03:00
;Derived atom types and hydrogen counts
from atom names that follow the AMCSD naming convention
(Wat == water, O-H == hydroxyl).
;

loop_
_cod_related_entry_id
_cod_related_entry_database
_cod_related_entry_code
1 AMCSD 0004778
